data_4113779
loop_
_publ_author_name
'Andrei N. Khlobystov'
'Matthew T. Brett'
'Alexander J. Blake'
'Neil R. Champness'
'Peter M. W. Gill'
'Darragh P. O'Neill'
'Simon J. Teat'
'Claire Wilson'
'Martin Schr\"oder'

_publ_contact_author_address
;
  School of Chemistry
  The University of Nottingham
  University Park
  Nottingham  NG7 2RD
  England
;
_publ_contact_author_email A.J.Blake@nottingham.ac.uk
_publ_contact_author_fax '0115 951 3563'
_publ_contact_author_name 'Dr A.J. Blake'
_publ_contact_author_phone '0115 951 3488'
_publ_section_title
;
 Stereoselective Association of Binuclear Metallacycles in Coordination
 Polymers
;
_journal_name_full 'Journal of the American Chemical Society'
_journal_page_first 6753
_journal_page_last 6761
_journal_paper_doi 10.1021/ja029048y
_journal_volume 125
_journal_year 2003
_chemical_formula_moiety 'C18 H12 N2 Cd 2+, 2(N O3 -), C2 H3 N'
_chemical_formula_sum 'C20 H15 Cd N5 O6'
_chemical_formula_weight 533.77
_chemical_name_common Cd(NO3)2*Pyyne
_chemical_name_systematic
; 
 1(4-Pyridyl)-4(2-pyridylethynyl)benzene Cadmium bisnitrate complex 
 acetonitrile solvate 
;
_space_group_IT_number 15
_symmetry_cell_setting monoclinic
_symmetry_space_group_name_Hall '-C 2yc'
_symmetry_space_group_name_H-M 'C 1 2/c 1'
_atom_sites_solution_hydrogens 'Me-group from delta-F synthesis, others placed geometrically'
_atom_sites_solution_primary 'Patterson method'
_atom_sites_solution_secondary 'difference Fourier method'
_audit_creation_method SHELXL-97
_cell_angle_alpha 90.00
_cell_angle_beta 117.11(3)
_cell_angle_gamma 90.00
_cell_formula_units_Z 8
_cell_length_a 26.583(5)
_cell_length_b 8.1430(16)
_cell_length_c 21.270(4)
_cell_measurement_reflns_used 958
_cell_measurement_temperature 150(2)
_cell_measurement_theta_max 28.78
_cell_measurement_theta_min 3.15
_cell_volume 4098.4(17)
_computing_cell_refinement 'SAINT version 6.02a (Bruker, 2000)'
_computing_data_collection 'SMART version 5.054 (Bruker, 1998)'
_computing_data_reduction SAINT
_computing_molecular_graphics 'SHELXTL/PC version 5.03 (Sheldrick, 1994)'
_computing_publication_material 'SHELXL-97; PLATON (Spek, 2000)'
_computing_structure_refinement 'SHELXL-97 (Sheldrick, 1997)'
_computing_structure_solution 'SHELXS-97 (Sheldrick, 1990)'
_diffrn_ambient_temperature 150(2)
_diffrn_measured_fraction_theta_full 0.990
_diffrn_measured_fraction_theta_max 0.905
_diffrn_measurement_device_type 'Bruker SMART CCD area detector'
_diffrn_measurement_method omega
_diffrn_radiation_monochromator graphite
_diffrn_radiation_source 'normal-focus sealed tube'
_diffrn_radiation_type MoK\a
_diffrn_radiation_wavelength 0.71073
_diffrn_reflns_av_R_equivalents 0.035
_diffrn_reflns_av_sigmaI/netI 0.031
_diffrn_reflns_limit_h_max 34
_diffrn_reflns_limit_h_min -34
_diffrn_reflns_limit_k_max 11
_diffrn_reflns_limit_k_min -10
_diffrn_reflns_limit_l_max 27
_diffrn_reflns_limit_l_min -27
_diffrn_reflns_number 17871
_diffrn_reflns_theta_full 27.50
_diffrn_reflns_theta_max 29.03
_diffrn_reflns_theta_min 1.72
_diffrn_standards_decay_% none
_diffrn_standards_interval_time 10
_exptl_absorpt_coefficient_mu 1.115
_exptl_absorpt_correction_T_max 0.497
_exptl_absorpt_correction_T_min 0.445
_exptl_absorpt_correction_type multi-scan
_exptl_absorpt_process_details 'SADABS (Bruker, 1996)'
_exptl_crystal_colour 'pale yellow'
_exptl_crystal_density_diffrn 1.730
_exptl_crystal_description column
_exptl_crystal_F_000 2128
_exptl_crystal_size_max 0.44
_exptl_crystal_size_mid 0.15
_exptl_crystal_size_min 0.11
_refine_diff_density_max 1.32
_refine_diff_density_min -0.40
_refine_diff_density_rms 0.12
_refine_ls_extinction_method none
_refine_ls_goodness_of_fit_ref 1.061
_refine_ls_hydrogen_treatment 'rigid rotator for Me-group, riding model for others'
_refine_ls_matrix_type full
_refine_ls_number_parameters 290
_refine_ls_number_reflns 4928
_refine_ls_number_restraints 3
_refine_ls_restrained_S_all 1.068
_refine_ls_R_factor_all 0.0430
_refine_ls_R_factor_gt 0.0317
_refine_ls_shift/su_max 0.004
_refine_ls_shift/su_mean 0.000
_refine_ls_structure_factor_coef Fsqd
_refine_ls_weighting_details 'calc w=1/[\s^2^(Fo^2^)+(0.051P)^2^+4.524P] where P=(Fo^2^+2Fc^2^)/3'
_refine_ls_weighting_scheme calc
_refine_ls_wR_factor_gt 0.0868
_refine_ls_wR_factor_ref 0.0928
_reflns_number_gt 4030
_reflns_number_total 4928
_reflns_threshold_expression >2sigma(I)
_cod_data_source_file ja029048ysi20021022_034217_5.cif
_cod_data_source_block (5)
_cod_original_cell_volume 4098.3(14)
_cod_database_code 4113779

loop_
_symmetry_equiv_pos_as_xyz
'x, y, z'
'-x, y, -z+1/2'
'x+1/2, y+1/2, z'
'-x+1/2, y+1/2, -z+1/2'
'-x, -y, -z'
'x, -y, z-1/2'
'-x+1/2, -y+1/2, -z'
'x+1/2, -y+1/2, z-1/2'

loop_
_atom_site_label
_atom_site_type_symbol
_atom_site_fract_x
_atom_site_fract_y
_atom_site_fract_z
_atom_site_U_iso_or_equiv
_atom_site_adp_type
_atom_site_occupancy
_atom_site_symmetry_multiplicity
_atom_site_calc_flag
_atom_site_refinement_flags
Cd1 Cd 0.823851(9) 0.86324(3) 1.220787(10) 0.02257(8) Uani 1 1 d .
N1 N 1.10238(10) 0.1612(3) 1.66990(13) 0.0233(5) Uani 1 1 d .
N1S N 0.85588(14) 0.5916(4) 1.53126(17) 0.0367(7) Uani 1 1 d D
N10A N 0.89884(11) 0.9461(4) 1.16159(14) 0.0311(6) Uani 1 1 d .
N20A N 0.75686(10) 1.1357(3) 1.22140(13) 0.0242(5) Uani 1 1 d .
N20 N 0.76736(10) 0.6992(3) 1.12889(13) 0.0259(5) Uani 1 1 d .
O11 O 0.89534(11) 0.7962(3) 1.17342(12) 0.0397(6) Uani 1 1 d .
O12 O 0.92843(12) 0.9941(4) 1.13484(16) 0.0546(8) Uani 1 1 d .
O13 O 0.86930(10) 1.0464(3) 1.17634(13) 0.0384(6) Uani 1 1 d .
O21 O 0.79649(9) 1.1000(3) 1.27969(12) 0.0321(5) Uani 1 1 d .
O22 O 0.72293(9) 1.2475(3) 1.21396(12) 0.0328(5) Uani 1 1 d .
O23 O 0.75114(9) 1.0558(3) 1.16773(11) 0.0331(5) Uani 1 1 d .
C1S C 0.8895(2) 0.5839(6) 1.5902(3) 0.0753(18) Uani 1 1 d D
C2 C 1.05130(12) 0.2144(4) 1.65890(15) 0.0260(6) Uani 1 1 d .
H2A H 1.0449 0.2314 1.6979 0.031 Uiso 1 1 calc R
C2S C 0.9414(2) 0.5803(5) 1.6628(2) 0.0656(14) Uani 1 1 d D
H2SA H 0.9749 0.5963 1.6572 0.098 Uiso 1 1 calc R
H2SB H 0.9434 0.4761 1.6848 0.098 Uiso 1 1 calc R
H2SS H 0.9384 0.6664 1.6917 0.098 Uiso 1 1 calc R
C3 C 1.00776(13) 0.2452(4) 1.59252(15) 0.0272(6) Uani 1 1 d .
H3A H 0.9728 0.2801 1.5875 0.033 Uiso 1 1 calc R
C4 C 1.01632(12) 0.2238(4) 1.53291(15) 0.0228(6) Uani 1 1 d .
C5 C 1.06867(12) 0.1620(4) 1.54467(15) 0.0250(6) Uani 1 1 d .
H5A H 1.0761 0.1409 1.5067 0.030 Uiso 1 1 calc R
C6 C 1.10976(13) 0.1319(4) 1.61293(16) 0.0259(6) Uani 1 1 d .
H6A H 1.1442 0.0891 1.6194 0.031 Uiso 1 1 calc R
C7 C 0.97222(11) 0.2696(3) 1.46127(14) 0.0215(6) Uani 1 1 d .
C8 C 0.97279(13) 0.2069(4) 1.40040(15) 0.0272(6) Uani 1 1 d .
H8A H 1.0004 0.1311 1.4048 0.033 Uiso 1 1 calc R
C9 C 0.93319(13) 0.2554(4) 1.33390(15) 0.0275(6) Uani 1 1 d .
H9A H 0.9342 0.2121 1.2941 0.033 Uiso 1 1 calc R
C10 C 0.89147(12) 0.3698(3) 1.32641(15) 0.0242(6) Uani 1 1 d .
C11 C 0.88999(13) 0.4319(4) 1.38671(16) 0.0294(7) Uani 1 1 d .
H11A H 0.8623 0.5072 1.3824 0.035 Uiso 1 1 calc R
C12 C 0.92974(13) 0.3811(4) 1.45280(16) 0.0275(7) Uani 1 1 d .
H12A H 0.9281 0.4223 1.4926 0.033 Uiso 1 1 calc R
C13 C 0.85101(13) 0.4260(4) 1.25771(16) 0.0258(6) Uani 1 1 d .
C14 C 0.81722(13) 0.4741(4) 1.20104(16) 0.0263(6) Uani 1 1 d .
C15 C 0.77421(12) 0.5350(4) 1.13458(15) 0.0257(6) Uani 1 1 d .
C16 C 0.74081(14) 0.4289(4) 1.08005(16) 0.0316(7) Uani 1 1 d .
H16A H 0.7469 0.3162 1.0848 0.038 Uiso 1 1 calc R
C17 C 0.69832(14) 0.4942(4) 1.01864(17) 0.0342(7) Uani 1 1 d .
H17A H 0.6755 0.4258 0.9815 0.041 Uiso 1 1 calc R
C18 C 0.69035(15) 0.6619(4) 1.01331(17) 0.0343(8) Uani 1 1 d .
H18A H 0.6617 0.7083 0.9729 0.041 Uiso 1 1 calc R
C19 C 0.72558(14) 0.7597(4) 1.06909(16) 0.0312(7) Uani 1 1 d .
H19A H 0.7202 0.8728 1.0651 0.037 Uiso 1 1 calc R

loop_
_atom_site_aniso_label
_atom_site_aniso_U_11
_atom_site_aniso_U_22
_atom_site_aniso_U_33
_atom_site_aniso_U_23
_atom_site_aniso_U_13
_atom_site_aniso_U_12
Cd1 0.02173(12) 0.02416(13) 0.01724(12) 0.00093(8) 0.00490(9) 0.00156(8)
N1 0.0199(12) 0.0281(13) 0.0180(12) 0.0017(9) 0.0052(10) -0.0002(10)
N1S 0.0447(18) 0.0320(15) 0.0388(17) -0.0145(13) 0.0237(15) -0.0037(13)
N10A 0.0330(14) 0.0353(16) 0.0259(14) -0.0002(11) 0.0142(12) -0.0005(12)
N20A 0.0207(12) 0.0221(12) 0.0273(13) 0.0026(10) 0.0088(10) -0.0001(10)
N20 0.0269(13) 0.0292(13) 0.0177(12) 0.0010(10) 0.0068(10) 0.0006(11)
O11 0.0506(15) 0.0339(13) 0.0310(13) 0.0010(10) 0.0156(12) 0.0018(11)
O12 0.0572(17) 0.0593(19) 0.069(2) 0.0046(15) 0.0471(16) 0.0000(14)
O13 0.0454(14) 0.0352(14) 0.0445(14) 0.0011(11) 0.0291(12) 0.0035(11)
O21 0.0274(11) 0.0299(12) 0.0284(12) 0.0048(9) 0.0035(10) 0.0002(9)
O22 0.0360(13) 0.0314(12) 0.0353(12) 0.0056(10) 0.0201(10) 0.0115(10)
O23 0.0355(12) 0.0328(13) 0.0282(12) -0.0037(10) 0.0121(10) 0.0045(10)
C1S 0.081(4) 0.027(2) 0.153(6) -0.012(3) 0.084(4) -0.007(2)
C2 0.0240(15) 0.0334(17) 0.0205(14) 0.0014(12) 0.0100(12) 0.0006(12)
C2S 0.111(4) 0.035(2) 0.045(2) -0.0154(19) 0.030(3) -0.028(2)
C3 0.0220(14) 0.0348(17) 0.0241(15) 0.0031(13) 0.0098(12) 0.0029(12)
C4 0.0208(14) 0.0240(15) 0.0206(14) 0.0010(11) 0.0067(12) -0.0009(11)
C5 0.0231(15) 0.0316(17) 0.0186(14) 0.0018(11) 0.0082(12) 0.0013(12)
C6 0.0208(14) 0.0316(17) 0.0252(15) 0.0006(12) 0.0105(12) 0.0028(12)
C7 0.0187(13) 0.0225(15) 0.0191(13) 0.0010(11) 0.0051(11) -0.0030(11)
C8 0.0263(15) 0.0293(16) 0.0217(15) 0.0006(12) 0.0072(13) 0.0039(12)
C9 0.0296(16) 0.0310(16) 0.0189(14) -0.0019(12) 0.0083(12) 0.0008(13)
C10 0.0217(14) 0.0231(15) 0.0206(14) 0.0022(11) 0.0034(11) -0.0049(11)
C11 0.0270(16) 0.0292(16) 0.0277(16) 0.0026(13) 0.0088(13) 0.0069(13)
C12 0.0249(15) 0.0329(17) 0.0207(14) -0.0008(12) 0.0068(12) 0.0025(12)
C13 0.0264(15) 0.0226(15) 0.0240(15) -0.0009(12) 0.0076(13) -0.0017(12)
C14 0.0277(15) 0.0247(15) 0.0223(14) -0.0012(12) 0.0077(13) -0.0018(12)
C15 0.0263(15) 0.0294(16) 0.0187(14) 0.0023(12) 0.0080(12) 0.0021(12)
C16 0.0358(17) 0.0283(16) 0.0248(16) 0.0006(13) 0.0085(14) 0.0019(14)
C17 0.0359(18) 0.0396(19) 0.0208(15) -0.0034(13) 0.0075(14) -0.0054(15)
C18 0.0325(17) 0.0393(19) 0.0196(15) 0.0039(13) 0.0019(13) 0.0065(14)
C19 0.0357(17) 0.0291(17) 0.0219(15) 0.0034(12) 0.0072(13) 0.0054(13)

loop_
_atom_type_symbol
_atom_type_description
_atom_type_scat_dispersion_real
_atom_type_scat_dispersion_imag
_atom_type_scat_source
C C 0.0033 0.0016 'International Tables Vol C Tables 4.2.6.8 and 6.1.1.4'
H H 0.0000 0.0000 'International Tables Vol C Tables 4.2.6.8 and 6.1.1.4'
N N 0.0061 0.0033 'International Tables Vol C Tables 4.2.6.8 and 6.1.1.4'
O O 0.0106 0.0060 'International Tables Vol C Tables 4.2.6.8 and 6.1.1.4'
Cd Cd -0.8075 1.2024 'International Tables Vol C Tables 4.2.6.8 and 6.1.1.4'

loop_
_geom_angle_atom_site_label_1
_geom_angle_atom_site_label_2
_geom_angle_atom_site_label_3
_geom_angle
_geom_angle_site_symmetry_1
_geom_angle_site_symmetry_3
_geom_angle_publ_flag
N1 Cd1 N20 138.85(9) 5_768 . y
N1 Cd1 O23 133.78(9) 5_768 . y
N20 Cd1 O23 84.40(9) . . y
N1 Cd1 O13 96.00(9) 5_768 . y
N20 Cd1 O13 106.47(9) . . y
O23 Cd1 O13 81.09(9) . . y
N1 Cd1 O22 79.00(8) 5_768 4_647 y
N20 Cd1 O22 87.36(8) . 4_647 y
O23 Cd1 O22 90.57(8) . 4_647 y
O13 Cd1 O22 162.92(8) . 4_647 y
N1 Cd1 O21 82.59(8) 5_768 . y
N20 Cd1 O21 129.35(8) . . y
O23 Cd1 O21 51.66(7) . . y
O13 Cd1 O21 91.78(8) . . y
O22 Cd1 O21 71.46(7) 4_647 . y
N1 Cd1 O11 86.28(9) 5_768 . y
N20 Cd1 O11 81.71(9) . . y
O23 Cd1 O11 123.11(8) . . y
O13 Cd1 O11 51.54(8) . . y
O22 Cd1 O11 142.95(8) 4_647 . y
O21 Cd1 O11 140.21(8) . . y
C6 N1 C2 117.1(3) . . ?
C6 N1 Cd1 120.0(2) . 5_768 ?
C2 N1 Cd1 122.8(2) . 5_768 ?
O12 N10A O11 121.6(3) . . ?
O12 N10A O13 120.6(3) . . ?
O11 N10A O13 117.7(3) . . ?
O22 N20A O21 122.4(3) . . ?
O22 N20A O23 118.9(3) . . ?
O21 N20A O23 118.7(2) . . ?
C19 N20 C15 117.9(3) . . ?
C19 N20 Cd1 122.3(2) . . ?
C15 N20 Cd1 119.72(19) . . ?
N10A O11 Cd1 90.44(18) . . ?
N10A O13 Cd1 100.29(19) . . ?
N20A O21 Cd1 89.37(17) . . ?
N20A O22 Cd1 137.90(19) . 4_657 ?
N20A O23 Cd1 100.19(17) . . ?
N1S C1S C2S 169.7(5) . . ?
N1 C2 C3 123.2(3) . . ?
C2 C3 C4 119.9(3) . . ?
C5 C4 C3 116.4(3) . . ?
C5 C4 C7 122.2(3) . . ?
C3 C4 C7 121.4(3) . . ?
C6 C5 C4 119.9(3) . . ?
N1 C6 C5 123.3(3) . . ?
C12 C7 C8 117.9(3) . . ?
C12 C7 C4 120.7(3) . . ?
C8 C7 C4 121.4(3) . . ?
C9 C8 C7 121.3(3) . . ?
C8 C9 C10 120.1(3) . . ?
C11 C10 C9 119.2(3) . . ?
C11 C10 C13 119.8(3) . . ?
C9 C10 C13 120.9(3) . . ?
C12 C11 C10 119.9(3) . . ?
C11 C12 C7 121.7(3) . . ?
C14 C13 C10 179.2(4) . . ?
C13 C14 C15 176.4(3) . . ?
N20 C15 C16 122.1(3) . . ?
N20 C15 C14 116.4(3) . . ?
C16 C15 C14 121.5(3) . . ?
C17 C16 C15 118.9(3) . . ?
C18 C17 C16 119.1(3) . . ?
C17 C18 C19 118.8(3) . . ?
N20 C19 C18 123.1(3) . . ?

loop_
_geom_bond_atom_site_label_1
_geom_bond_atom_site_label_2
_geom_bond_distance
_geom_bond_site_symmetry_2
_geom_bond_publ_flag
Cd1 N1 2.266(3) 5_768 y
Cd1 N20 2.277(3) . y
Cd1 O23 2.341(2) . y
Cd1 O13 2.371(2) . y
Cd1 O22 2.436(2) 4_647 y
Cd1 O21 2.578(2) . y
Cd1 O11 2.583(3) . y
N1 C6 1.334(4) . ?
N1 C2 1.340(4) . ?
N1 Cd1 2.266(3) 5_768 ?
N1S C1S 1.164(6) . ?
N10A O12 1.226(4) . ?
N10A O11 1.258(4) . ?
N10A O13 1.268(4) . ?
N20A O22 1.240(3) . ?
N20A O21 1.241(3) . ?
N20A O23 1.262(3) . ?
N20 C19 1.344(4) . ?
N20 C15 1.347(4) . ?
O22 Cd1 2.436(2) 4_657 ?
C1S C2S 1.531(6) . ?
C2 C3 1.381(4) . ?
C3 C4 1.397(4) . ?
C4 C5 1.391(4) . ?
C4 C7 1.486(4) . ?
C5 C6 1.384(4) . ?
C7 C12 1.395(4) . ?
C7 C8 1.398(4) . ?
C8 C9 1.381(4) . ?
C9 C10 1.401(4) . ?
C10 C11 1.396(4) . ?
C10 C13 1.438(4) . ?
C11 C12 1.382(4) . ?
C13 C14 1.194(4) . ?
C14 C15 1.442(4) . ?
C15 C16 1.393(4) . ?
C16 C17 1.386(4) . ?
C17 C18 1.379(5) . ?
C18 C19 1.381(5) . ?
